data_1566238
loop_
_publ_author_name
'Jakub Plasil'
'Anthony R. Kampf'
'Radek Skoda'
'Jiri Cejka'

_publ_section_title
;
 Vandermeerscheite, a new uranyl vanadate related to carnotite, from
 Eifel, Germany
;
_journal_name_full 'Journal of GeoSciences'
_journal_page_first 219
_journal_page_last 227
_journal_paper_doi 10.3190/jgeosci.288
_journal_volume 64
_journal_year 2019
_chemical_absolute_configuration .
_chemical_formula_sum 'K2 O14 U2 V2'
_chemical_formula_weight 880.1
_space_group_IT_number 14
_space_group_name_Hall '-P 2yn'
_space_group_name_H-M_alt 'P 1 21/n 1'
_symmetry_cell_setting monoclinic
_symmetry_Int_Tables_number 14
_symmetry_space_group_name_Hall '-P 2yn'
_symmetry_space_group_name_H-M 'P 1 21/n 1'
_cell_angle_alpha 90
_cell_angle_beta 110.84(3)
_cell_angle_gamma 90
_cell_formula_units_Z 2
_cell_length_a 8.292(2)
_cell_length_b 8.251(3)
_cell_length_c 10.188(3)
_cell_measurement_reflns_used 346
_cell_measurement_temperature 296.7(2)
_cell_measurement_theta_max 22.67
_cell_measurement_theta_min 3.61
_cell_volume 651.4(4)
_computing_cell_refinement 'CrysAlisPro 1.171.38.43 (Rigaku OD, 2015)'
_computing_data_collection 'CrysAlisPro 1.171.38.43 (Rigaku OD, 2015)'
_computing_data_reduction 'CrysAlisPro 1.171.38.43 (Rigaku OD, 2015)'
_diffrn_ambient_temperature 296.7
_diffrn_detector 'CCD plate'
_diffrn_detector_area_resol_mean 5.2027
_diffrn_measured_fraction_theta_full 0.98
_diffrn_measured_fraction_theta_max 0.82
_diffrn_measurement_device 'four-circle diffractometer'
_diffrn_measurement_device_type 'SuperNova, Dual, Cu at zero, AtlasS2'
_diffrn_measurement_method '\w scans'
_diffrn_radiation_monochromator mirror
_diffrn_radiation_probe x-ray
_diffrn_radiation_source 'X-ray tube'
_diffrn_radiation_type 'Mo K\a'
_diffrn_radiation_wavelength 0.71073
_diffrn_reflns_av_R_equivalents 0.1285
_diffrn_reflns_av_unetI/netI 0.1814
_diffrn_reflns_limit_h_max 10
_diffrn_reflns_limit_h_min -10
_diffrn_reflns_limit_k_max 10
_diffrn_reflns_limit_k_min -7
_diffrn_reflns_limit_l_max 10
_diffrn_reflns_limit_l_min -12
_diffrn_reflns_number 4090
_diffrn_reflns_theta_full 26.99
_diffrn_reflns_theta_max 29.67
_diffrn_reflns_theta_min 3.61
_diffrn_source 'micro-focus sealed X-ray tube'
_exptl_absorpt_coefficient_mu 26.881
_exptl_absorpt_correction_T_max 0.063
_exptl_absorpt_correction_T_min 0.0352
_exptl_absorpt_correction_type sphere
_exptl_absorpt_process_details Jana2006
_exptl_crystal_colour yellow
_exptl_crystal_density_diffrn 4.487
_exptl_crystal_description tabular
_exptl_crystal_F_000 760
_exptl_crystal_size_max 0.053
_exptl_crystal_size_mid 0.022
_exptl_crystal_size_min 0.005
_exptl_crystal_size_rad 0.1
_refine_diff_density_max 10.02
_refine_diff_density_min -11.23
_refine_ls_extinction_method none
_refine_ls_goodness_of_fit_gt 1.35
_refine_ls_goodness_of_fit_ref 1.21
_refine_ls_number_constraints 0
_refine_ls_number_parameters 52
_refine_ls_number_reflns 1474
_refine_ls_number_restraints 0
_refine_ls_R_factor_all 0.1889
_refine_ls_R_factor_gt 0.0834
_refine_ls_shift/su_max 0.0264
_refine_ls_shift/su_mean 0.0040
_refine_ls_structure_factor_coef Fsqd
_refine_ls_weighting_details w=1/(\s^2^(I)+0.0035999999I^2^)
_refine_ls_weighting_scheme sigma
_refine_ls_wR_factor_gt 0.1782
_refine_ls_wR_factor_ref 0.2387
_reflns_number_gt 644
_reflns_number_total 1474
_reflns_threshold_expression I>3\s(I)
_cod_data_source_file jgeosci.288_supplementary_vandermeerscheite.cif
_cod_data_source_block I
_cod_original_sg_symbol_Hall '-P 2yabc'
_cod_database_code 1566238

loop_
_space_group_symop_id
_space_group_symop_operation_xyz
1 x,y,z
2 -x+1/2,y+1/2,-z+1/2
3 -x,-y,-z
4 x+1/2,-y+1/2,z+1/2

loop_
_atom_site_label
_atom_site_type_symbol
_atom_site_fract_x
_atom_site_fract_y
_atom_site_fract_z
_atom_site_adp_type
_atom_site_U_iso_or_equiv
_atom_site_site_symmetry_multiplicity
_atom_site_occupancy
_atom_site_calc_flag
_atom_site_refinement_flags
_atom_site_disorder_assembly
_atom_site_disorder_group
U1 U 0.82146(17) 0.52125(13) 0.81492(15) Uani 0.0250(5) 4 1 d . . .
V1 V 0.6076(8) 0.3541(7) 0.5000(8) Uiso 0.0276(15) 4 1 d . . .
K1 K 0.6870(12) 0.5651(11) 0.1708(11) Uani 0.047(4) 4 1 d . . .
O1 O 0.617(3) 0.557(2) 0.602(3) Uiso 0.023(5) 4 1 d . . .
O2 O 0.660(3) 0.468(3) 0.885(3) Uiso 0.037(6) 4 1 d . . .
O3 O 0.527(3) 0.154(2) 0.473(3) Uiso 0.019(5) 4 1 d . . .
O4 O 0.980(4) 0.578(3) 0.746(4) Uiso 0.044(7) 4 1 d . . .
O5 O 0.764(3) 0.291(2) 0.674(3) Uiso 0.030(6) 4 1 d . . .
O6 O 0.721(3) 0.376(3) 0.407(3) Uiso 0.036(7) 4 1 d . . .
O7 O 0.909(4) 0.733(3) 0.417(4) Uiso 0.056(8) 4 1 d . . .

loop_
_atom_site_aniso_label
_atom_site_aniso_type_symbol
_atom_site_aniso_U_11
_atom_site_aniso_U_22
_atom_site_aniso_U_33
_atom_site_aniso_U_12
_atom_site_aniso_U_13
_atom_site_aniso_U_23
U1 U 0.0210(7) 0.0293(8) 0.0103(7) -0.0007(5) -0.0120(5) -0.0018(6)
K1 K 0.038(5) 0.060(5) 0.027(6) -0.008(4) -0.008(5) 0.005(5)

loop_
_atom_type_symbol
_atom_type_scat_dispersion_real
_atom_type_scat_dispersion_imag
_atom_type_scat_source
K 0.2009 0.2494 'International Tables Vol C tables 4.2.6.8 and 6.1.1.1'
O 0.0106 0.0060 'International Tables Vol C tables 4.2.6.8 and 6.1.1.1'
U -9.6767 9.6646 'International Tables Vol C tables 4.2.6.8 and 6.1.1.1'
V 0.3005 0.5294 'International Tables Vol C tables 4.2.6.8 and 6.1.1.1'

loop_
_geom_bond_atom_site_label_1
_geom_bond_atom_site_label_2
_geom_bond_site_symmetry_1
_geom_bond_site_symmetry_2
_geom_bond_distance
U1 K1 . 3_766 4.089(11)
U1 O2 . . 1.78(3)
U1 O4 . . 1.77(4)
V1 K1 . 2_645 3.705(14)
V1 O1 . . 1.95(2)
V1 O1 . 3_666 1.92(2)
V1 O3 . . 1.77(2)
V1 O5 . . 1.86(3)
V1 O6 . . 1.57(4)
K1 K1 . 2_645 4.417(13)
K1 K1 . 2_655 4.417(13)
K1 K1 . 3_665 3.899(13)
K1 O2 . 3_666 2.74(3)
K1 O4 . 3_766 2.84(3)
K1 O6 . . 2.80(3)
K1 O6 . 2_655 2.87(3)
K1 O7 . . 2.88(3)

loop_
_twin_individual_id
_twin_individual_mass_fraction_refined
_twin_individual_twin_matrix_11
_twin_individual_twin_matrix_12
_twin_individual_twin_matrix_13
_twin_individual_twin_matrix_21
_twin_individual_twin_matrix_22
_twin_individual_twin_matrix_23
_twin_individual_twin_matrix_31
_twin_individual_twin_matrix_32
_twin_individual_twin_matrix_33
1 0.77(7) 1 0 0 0 1 0 0 0 1
2 0.23(7) -1 -0.0243 0.0083 -0.0341 0.9987 0.0329 -0.0088 0.0143 -1
